data_1512835
loop_
_publ_author_name
'Cesar Morales-Verdejo'
'Ivan Martinez'
'Desmond Mac-Leod Carey'
'Ivonne Chavez'
'Juan Manuel Manriquez'
'Dimitri Matioszek'
'Nathalie Saffon'
'Annie Castel'
'Pierre Riviere'
'Elies Molins'

_publ_section_title
;
 Synthesis and structure of some heterobimetallic complexes having a
 polyalkyl-s-indacenyl spacer
;
_journal_name_full
;
Inorganica Chimica Acta
;
_journal_page_first 752
_journal_page_last 756
_journal_paper_doi 10.1016/j.ica.2012.09.040
_journal_volume 394
_journal_year 2013
_chemical_formula_sum 'C34.5 H39 Mn Ni O3'
_chemical_formula_weight 615.31
_space_group_IT_number 2
_symmetry_cell_setting triclinic
_symmetry_space_group_name_Hall '-P 1'
_symmetry_space_group_name_H-M 'P -1'
_atom_sites_solution_hydrogens geom
_atom_sites_solution_primary direct
_atom_sites_solution_secondary difmap
_cell_angle_alpha 106.682(3)
_cell_angle_beta 95.536(3)
_cell_angle_gamma 102.028(3)
_cell_formula_units_Z 2
_cell_length_a 7.4299(5)
_cell_length_b 14.9559(11)
_cell_length_c 14.9648(11)
_cell_measurement_reflns_used 5568
_cell_measurement_temperature 193(2)
_cell_measurement_theta_max 21.77
_cell_measurement_theta_min 2.79
_cell_volume 1536.11(19)
_computing_cell_refinement 'Bruker SAINT'
_computing_data_collection 'Bruker APEX2'
_computing_data_reduction 'Bruker SAINT'
_computing_molecular_graphics 'Bruker SHELXTL'
_computing_publication_material 'Bruker SHELXTL'
_computing_structure_refinement 'SHELXL-97 (Sheldrick, 2008)'
_computing_structure_solution 'SHELXS-97 (Sheldrick, 2008)'
_diffrn_ambient_temperature 193(2)
_diffrn_measured_fraction_theta_full 0.984
_diffrn_measured_fraction_theta_max 0.984
_diffrn_measurement_device_type 'Bruker kappa APEX-II CCD Quazar'
_diffrn_measurement_method 'phi and omega scans'
_diffrn_radiation_monochromator graphite
_diffrn_radiation_source 'fine-focus sealed tube'
_diffrn_radiation_type MoK\a
_diffrn_radiation_wavelength 0.71073
_diffrn_reflns_av_R_equivalents 0.0675
_diffrn_reflns_av_sigmaI/netI 0.0673
_diffrn_reflns_limit_h_max 9
_diffrn_reflns_limit_h_min -7
_diffrn_reflns_limit_k_max 18
_diffrn_reflns_limit_k_min -18
_diffrn_reflns_limit_l_max 18
_diffrn_reflns_limit_l_min -18
_diffrn_reflns_number 38079
_diffrn_reflns_theta_full 26.37
_diffrn_reflns_theta_max 26.37
_diffrn_reflns_theta_min 5.10
_exptl_absorpt_coefficient_mu 1.056
_exptl_absorpt_correction_T_max 0.9792
_exptl_absorpt_correction_T_min 0.8750
_exptl_absorpt_correction_type multi-scan
_exptl_absorpt_process_details 'SADABS (Bruker-AXS)'
_exptl_crystal_colour red
_exptl_crystal_density_diffrn 1.330
_exptl_crystal_density_method 'not measured'
_exptl_crystal_description plate
_exptl_crystal_F_000 646
_exptl_crystal_size_max 0.13
_exptl_crystal_size_mid 0.07
_exptl_crystal_size_min 0.02
_refine_diff_density_max 0.426
_refine_diff_density_min -0.378
_refine_diff_density_rms 0.063
_refine_ls_extinction_method none
_refine_ls_goodness_of_fit_ref 1.021
_refine_ls_hydrogen_treatment constr
_refine_ls_matrix_type full
_refine_ls_number_parameters 493
_refine_ls_number_reflns 6177
_refine_ls_number_restraints 442
_refine_ls_restrained_S_all 1.030
_refine_ls_R_factor_all 0.0916
_refine_ls_R_factor_gt 0.0475
_refine_ls_shift/su_max 0.003
_refine_ls_shift/su_mean 0.000
_refine_ls_structure_factor_coef Fsqd
_refine_ls_weighting_details 'calc w=1/[\s^2^(Fo^2^)+(0.0492P)^2^+0.9210P] where P=(Fo^2^+2Fc^2^)/3'
_refine_ls_weighting_scheme calc
_refine_ls_wR_factor_gt 0.1025
_refine_ls_wR_factor_ref 0.1192
_reflns_number_gt 4009
_reflns_number_total 6177
_reflns_threshold_expression >2sigma(I)
_cod_data_source_file ICA-2013-394-752-756-3.cif
_cod_data_source_block III
_cod_original_sg_symbol_H-M P-1
_cod_original_formula_sum 'C34.50 H39 Mn Ni O3'
_cod_database_code 1512835

loop_
_symmetry_equiv_pos_as_xyz
'x, y, z'
'-x, -y, -z'

loop_
_atom_site_label
_atom_site_type_symbol
_atom_site_fract_x
_atom_site_fract_y
_atom_site_fract_z
_atom_site_U_iso_or_equiv
_atom_site_adp_type
_atom_site_occupancy
_atom_site_symmetry_multiplicity
_atom_site_calc_flag
_atom_site_refinement_flags
_atom_site_disorder_assembly
_atom_site_disorder_group
C8 C 0.3092(5) 0.1647(2) 0.1745(2) 0.0476(9) Uani 1 1 d D . .
C14 C 0.3738(5) 0.1877(3) 0.2738(2) 0.0474(9) Uani 1 1 d D A .
C9 C 0.300(2) 0.0623(8) 0.1357(8) 0.0664(17) Uani 0.474(7) 1 d PDU A 1
H9 H 0.2596 0.0238 0.0713 0.080 Uiso 0.474(7) 1 calc PR A 1
C10 C 0.3622(17) 0.0301(7) 0.2113(9) 0.0673(14) Uani 0.474(7) 1 d PDU A 1
C11 C 0.408(2) -0.0658(7) 0.2038(7) 0.0718(17) Uani 0.474(7) 1 d PDU A 1
H11A H 0.5454 -0.0573 0.2110 0.086 Uiso 0.474(7) 1 calc PR A 1
H11B H 0.3637 -0.0894 0.2551 0.086 Uiso 0.474(7) 1 calc PR A 1
C12 C 0.3169(19) -0.1386(6) 0.1090(6) 0.081(3) Uani 0.474(7) 1 d PDU A 1
H12A H 0.1821 -0.1441 0.1006 0.122 Uiso 0.474(7) 1 calc PR A 1
H12B H 0.3402 -0.2013 0.1062 0.122 Uiso 0.474(7) 1 calc PR A 1
H12C H 0.3688 -0.1174 0.0585 0.122 Uiso 0.474(7) 1 calc PR A 1
C13 C 0.3965(18) 0.1043(7) 0.2972(10) 0.0648(17) Uani 0.474(7) 1 d PDU A 1
H13 H 0.4285 0.1001 0.3587 0.078 Uiso 0.474(7) 1 calc PR A 1
Mn1 Mn 0.1137(9) 0.0778(5) 0.2353(5) 0.0550(11) Uani 0.474(7) 1 d PDU A 1
C29 C -0.005(3) -0.0354(11) 0.2399(19) 0.092(3) Uani 0.474(7) 1 d PDU A 1
O1 O -0.083(2) -0.1004(8) 0.2629(9) 0.108(3) Uani 0.474(7) 1 d PDU A 1
C30 C -0.0794(17) 0.0816(12) 0.1566(12) 0.058(2) Uani 0.474(7) 1 d PDU A 1
O2 O -0.202(2) 0.0815(9) 0.1030(11) 0.069(3) Uani 0.474(7) 1 d PDU A 1
C31 C 0.028(3) 0.1383(15) 0.3376(12) 0.0622(19) Uani 0.474(7) 1 d PDU A 1
O3 O -0.029(3) 0.1704(9) 0.4063(12) 0.078(3) Uani 0.474(7) 1 d PDU A 1
C9' C 0.2663(18) 0.0624(7) 0.1294(8) 0.0644(16) Uani 0.526(7) 1 d PDU A 2
H9' H 0.2149 0.0295 0.0647 0.077 Uiso 0.526(7) 1 calc PR A 2
C10' C 0.3141(16) 0.0189(6) 0.1980(8) 0.0671(14) Uani 0.526(7) 1 d PDU A 2
C11' C 0.3062(15) -0.0880(6) 0.1798(8) 0.0695(17) Uani 0.526(7) 1 d PDU A 2
H11C H 0.2926 -0.1050 0.2385 0.083 Uiso 0.526(7) 1 calc PR A 2
H11D H 0.1980 -0.1281 0.1306 0.083 Uiso 0.526(7) 1 calc PR A 2
C12' C 0.4830(15) -0.1056(7) 0.1478(8) 0.087(2) Uani 0.526(7) 1 d PDU A 2
H12D H 0.4972 -0.0865 0.0910 0.130 Uiso 0.526(7) 1 calc PR A 2
H12E H 0.4793 -0.1742 0.1333 0.130 Uiso 0.526(7) 1 calc PR A 2
H12F H 0.5887 -0.0677 0.1981 0.130 Uiso 0.526(7) 1 calc PR A 2
C13' C 0.3724(16) 0.0934(7) 0.2852(9) 0.0637(16) Uani 0.526(7) 1 d PDU A 2
H13' H 0.4066 0.0837 0.3439 0.076 Uiso 0.526(7) 1 calc PR A 2
Mn1' Mn 0.0891(8) 0.0842(5) 0.2338(5) 0.0535(9) Uani 0.526(7) 1 d PDU A 2
C29' C -0.039(2) -0.0286(10) 0.2365(17) 0.092(3) Uani 0.526(7) 1 d PDU A 2
O1' O -0.119(2) -0.1116(7) 0.2221(7) 0.102(3) Uani 0.526(7) 1 d PDU A 2
C30' C -0.0983(16) 0.0991(10) 0.1611(11) 0.058(2) Uani 0.526(7) 1 d PDU A 2
O2' O -0.2191(18) 0.1101(7) 0.1145(9) 0.065(2) Uani 0.526(7) 1 d PDU A 2
C31' C 0.025(2) 0.1496(14) 0.3406(11) 0.062(2) Uani 0.526(7) 1 d PDU A 2
O3' O -0.010(2) 0.1985(8) 0.4092(10) 0.070(2) Uani 0.526(7) 1 d PDU A 2
Ni1 Ni 0.61392(6) 0.47822(3) 0.24268(3) 0.03410(14) Uani 1 1 d . A .
C1 C 0.3335(6) 0.6313(3) 0.1980(3) 0.0603(11) Uani 1 1 d . . .
H1A H 0.4506 0.6301 0.1732 0.090 Uiso 1 1 calc R . .
H1B H 0.3182 0.6974 0.2166 0.090 Uiso 1 1 calc R . .
H1C H 0.2287 0.5893 0.1490 0.090 Uiso 1 1 calc R . .
C2 C 0.3379(5) 0.5961(2) 0.2832(3) 0.0444(8) Uani 1 1 d . . .
H2A H 0.4381 0.6420 0.3340 0.053 Uiso 1 1 calc R . .
H2B H 0.2180 0.5965 0.3068 0.053 Uiso 1 1 calc R . .
C3 C 0.3699(4) 0.4969(2) 0.2645(2) 0.0359(7) Uani 1 1 d . A .
C4 C 0.3421(4) 0.4226(2) 0.1761(2) 0.0355(7) Uani 1 1 d . A .
H4 H 0.2937 0.4289 0.1141 0.043 Uiso 1 1 calc R . .
C5 C 0.3332(4) 0.3295(2) 0.1928(2) 0.0355(7) Uani 1 1 d . . .
C6 C 0.2879(5) 0.2382(2) 0.1325(2) 0.0413(8) Uani 1 1 d . A .
C7 C 0.2214(6) 0.2113(3) 0.0275(2) 0.0559(10) Uani 1 1 d . . .
H7A H 0.2119 0.2693 0.0112 0.084 Uiso 1 1 calc R A .
H7B H 0.0986 0.1655 0.0103 0.084 Uiso 1 1 calc R . .
H7C H 0.3104 0.1816 -0.0072 0.084 Uiso 1 1 calc R . .
C15 C 0.4176(5) 0.2844(2) 0.3354(2) 0.0420(8) Uani 1 1 d . . .
C16 C 0.4870(6) 0.3056(3) 0.4392(2) 0.0557(10) Uani 1 1 d . A .
H16A H 0.5429 0.3748 0.4682 0.084 Uiso 1 1 calc R . .
H16B H 0.5809 0.2698 0.4466 0.084 Uiso 1 1 calc R . .
H16C H 0.3823 0.2859 0.4702 0.084 Uiso 1 1 calc R . .
C17 C 0.3971(4) 0.3531(2) 0.2945(2) 0.0359(8) Uani 1 1 d . A .
C18 C 0.4376(4) 0.4576(2) 0.3340(2) 0.0374(8) Uani 1 1 d . . .
H18 H 0.4666 0.4931 0.4034 0.045 Uiso 1 1 calc R A .
C19 C 0.8798(5) 0.5352(2) 0.3187(2) 0.0400(8) Uani 1 1 d . . .
C20 C 0.8571(5) 0.5915(2) 0.2585(3) 0.0429(8) Uani 1 1 d . A .
C21 C 0.8107(5) 0.5281(3) 0.1651(2) 0.0433(8) Uani 1 1 d . . .
C22 C 0.8198(5) 0.4324(3) 0.1667(2) 0.0430(8) Uani 1 1 d . A .
C23 C 0.8660(5) 0.4377(2) 0.2614(2) 0.0393(8) Uani 1 1 d . A .
C24 C 0.9297(6) 0.5725(3) 0.4246(3) 0.0648(11) Uani 1 1 d . A .
H24A H 1.0649 0.5849 0.4431 0.097 Uiso 1 1 calc R . .
H24B H 0.8659 0.5245 0.4514 0.097 Uiso 1 1 calc R . .
H24C H 0.8907 0.6325 0.4485 0.097 Uiso 1 1 calc R . .
C25 C 0.8767(6) 0.6982(3) 0.2896(4) 0.0737(13) Uani 1 1 d . . .
H25A H 1.0076 0.7317 0.2952 0.111 Uiso 1 1 calc R A .
H25B H 0.8362 0.7181 0.3512 0.111 Uiso 1 1 calc R . .
H25C H 0.7992 0.7147 0.2429 0.111 Uiso 1 1 calc R . .
C26 C 0.7759(6) 0.5553(4) 0.0767(3) 0.0692(13) Uani 1 1 d . A .
H26A H 0.7292 0.6136 0.0916 0.104 Uiso 1 1 calc R . .
H26B H 0.6832 0.5025 0.0292 0.104 Uiso 1 1 calc R . .
H26C H 0.8928 0.5675 0.0519 0.104 Uiso 1 1 calc R . .
C27 C 0.7880(6) 0.3444(3) 0.0824(3) 0.0688(12) Uani 1 1 d . . .
H27A H 0.9086 0.3336 0.0668 0.103 Uiso 1 1 calc R A .
H27B H 0.7170 0.3534 0.0284 0.103 Uiso 1 1 calc R . .
H27C H 0.7178 0.2884 0.0967 0.103 Uiso 1 1 calc R . .
C28 C 0.8927(6) 0.3559(3) 0.2966(3) 0.0573(10) Uani 1 1 d . . .
H28A H 1.0191 0.3475 0.2917 0.086 Uiso 1 1 calc R A .
H28B H 0.8013 0.2965 0.2583 0.086 Uiso 1 1 calc R . .
H28C H 0.8751 0.3705 0.3629 0.086 Uiso 1 1 calc R . .
C32 C 0.693(3) -0.0860(12) 0.4409(14) 0.166(5) Uani 0.50 1 d PDU B -1
H32A H 0.6446 -0.1533 0.4377 0.250 Uiso 0.50 1 calc PR B -1
H32B H 0.8135 -0.0594 0.4835 0.250 Uiso 0.50 1 calc PR B -1
H32C H 0.7095 -0.0830 0.3776 0.250 Uiso 0.50 1 calc PR B -1
C33 C 0.5760(18) -0.0363(7) 0.4728(7) 0.129(3) Uani 0.50 1 d PGDU B -1
C34 C 0.3853(17) -0.0578(5) 0.4743(7) 0.127(3) Uani 0.50 1 d PGDU B -1
H34 H 0.3105 -0.1210 0.4421 0.152 Uiso 0.50 1 calc PR B -1
C35 C 0.3040(14) 0.0132(8) 0.5231(7) 0.134(3) Uani 0.50 1 d PGDU B -1
H35 H 0.1737 -0.0015 0.5242 0.161 Uiso 0.50 1 calc PR B -1
C36 C 0.4134(19) 0.1057(6) 0.5704(6) 0.133(3) Uani 0.50 1 d PGDU B -1
H36 H 0.3578 0.1542 0.6037 0.159 Uiso 0.50 1 calc PR B -1
C37 C 0.6041(18) 0.1271(5) 0.5688(6) 0.132(3) Uani 0.50 1 d PGDU B -1
H37 H 0.6788 0.1903 0.6010 0.159 Uiso 0.50 1 calc PR B -1
C38 C 0.6854(14) 0.0562(8) 0.5200(8) 0.133(3) Uani 0.50 1 d PGDU B -1
H38 H 0.8157 0.0709 0.5189 0.160 Uiso 0.50 1 calc PR B -1

loop_
_atom_site_aniso_label
_atom_site_aniso_U_11
_atom_site_aniso_U_22
_atom_site_aniso_U_33
_atom_site_aniso_U_23
_atom_site_aniso_U_13
_atom_site_aniso_U_12
C8 0.074(3) 0.038(2) 0.038(2) 0.0129(16) 0.0199(18) 0.0240(18)
C14 0.072(3) 0.047(2) 0.0355(19) 0.0212(17) 0.0202(17) 0.0259(18)
C9 0.117(4) 0.048(3) 0.047(3) 0.017(2) 0.026(3) 0.042(3)
C10 0.118(3) 0.049(2) 0.051(3) 0.022(2) 0.024(3) 0.043(2)
C11 0.120(4) 0.050(3) 0.058(3) 0.019(3) 0.022(3) 0.042(3)
C12 0.132(6) 0.051(4) 0.067(5) 0.019(4) 0.009(5) 0.037(4)
C13 0.114(3) 0.051(3) 0.048(3) 0.024(3) 0.025(3) 0.043(3)
Mn1 0.103(2) 0.0269(14) 0.0366(14) 0.0132(11) 0.0080(15) 0.0150(15)
C29 0.149(5) 0.045(3) 0.100(4) 0.042(3) 0.036(5) 0.026(4)
O1 0.170(6) 0.055(4) 0.112(6) 0.053(5) 0.031(6) 0.013(4)
C30 0.097(3) 0.030(4) 0.049(3) 0.014(3) 0.016(3) 0.012(3)
O2 0.099(4) 0.042(6) 0.057(4) 0.005(4) 0.006(4) 0.016(4)
C31 0.094(3) 0.040(4) 0.054(3) 0.018(3) 0.025(3) 0.011(3)
O3 0.112(5) 0.047(6) 0.065(4) 0.007(5) 0.041(3) 0.000(5)
C9' 0.116(4) 0.047(3) 0.046(3) 0.019(2) 0.028(3) 0.043(3)
C10' 0.116(3) 0.049(2) 0.053(3) 0.0215(19) 0.027(3) 0.043(2)
C11' 0.115(4) 0.048(3) 0.062(3) 0.020(2) 0.026(3) 0.044(3)
C12' 0.115(5) 0.057(4) 0.101(5) 0.024(4) 0.041(5) 0.041(4)
C13' 0.114(3) 0.049(3) 0.049(3) 0.027(2) 0.025(3) 0.045(3)
Mn1' 0.0901(16) 0.0296(13) 0.0523(16) 0.0191(10) 0.0302(13) 0.0226(10)
C29' 0.146(5) 0.047(3) 0.099(4) 0.039(3) 0.040(5) 0.024(4)
O1' 0.170(6) 0.052(3) 0.090(5) 0.044(4) 0.024(6) 0.005(4)
C30' 0.095(4) 0.027(5) 0.049(3) 0.010(3) 0.014(3) 0.012(3)
O2' 0.101(4) 0.032(5) 0.060(4) 0.008(4) 0.012(3) 0.019(3)
C31' 0.093(4) 0.041(4) 0.053(3) 0.017(3) 0.023(3) 0.012(3)
O3' 0.106(5) 0.038(5) 0.063(3) 0.013(4) 0.035(3) 0.006(4)
Ni1 0.0352(3) 0.0373(3) 0.0338(2) 0.01485(18) 0.00727(17) 0.01180(17)
C1 0.071(3) 0.053(2) 0.070(3) 0.028(2) 0.018(2) 0.029(2)
C2 0.041(2) 0.038(2) 0.057(2) 0.0150(17) 0.0129(17) 0.0146(15)
C3 0.0323(19) 0.0362(19) 0.0404(19) 0.0131(15) 0.0087(14) 0.0083(14)
C4 0.0375(19) 0.0375(19) 0.0350(18) 0.0161(15) 0.0045(14) 0.0109(14)
C5 0.039(2) 0.0376(19) 0.0328(17) 0.0141(15) 0.0099(14) 0.0106(14)
C6 0.060(2) 0.036(2) 0.0335(18) 0.0157(16) 0.0147(16) 0.0150(16)
C7 0.084(3) 0.051(2) 0.0316(19) 0.0127(17) 0.0115(19) 0.015(2)
C15 0.052(2) 0.051(2) 0.0299(17) 0.0180(16) 0.0118(15) 0.0183(17)
C16 0.069(3) 0.066(3) 0.037(2) 0.0227(19) 0.0066(18) 0.019(2)
C17 0.039(2) 0.041(2) 0.0314(17) 0.0134(15) 0.0106(14) 0.0123(14)
C18 0.040(2) 0.042(2) 0.0309(17) 0.0095(15) 0.0099(14) 0.0111(15)
C19 0.036(2) 0.046(2) 0.0408(19) 0.0167(16) 0.0040(15) 0.0134(15)
C20 0.037(2) 0.041(2) 0.055(2) 0.0213(18) 0.0100(16) 0.0093(15)
C21 0.034(2) 0.063(2) 0.047(2) 0.0333(19) 0.0123(16) 0.0162(16)
C22 0.038(2) 0.051(2) 0.043(2) 0.0143(17) 0.0129(16) 0.0173(16)
C23 0.0337(19) 0.047(2) 0.047(2) 0.0238(17) 0.0104(15) 0.0168(15)
C24 0.059(3) 0.077(3) 0.050(2) 0.014(2) -0.001(2) 0.011(2)
C25 0.060(3) 0.043(2) 0.119(4) 0.032(2) 0.011(3) 0.0083(19)
C26 0.054(3) 0.113(4) 0.068(3) 0.061(3) 0.017(2) 0.028(2)
C27 0.067(3) 0.078(3) 0.056(3) 0.006(2) 0.024(2) 0.023(2)
C28 0.052(2) 0.063(3) 0.079(3) 0.042(2) 0.020(2) 0.0282(19)
C32 0.242(10) 0.131(8) 0.123(9) 0.039(7) 0.019(9) 0.049(10)
C33 0.204(8) 0.090(5) 0.094(5) 0.054(5) -0.007(6) 0.015(7)
C34 0.196(7) 0.087(5) 0.091(5) 0.055(5) -0.018(6) 0.000(8)
C35 0.199(7) 0.094(6) 0.095(6) 0.049(5) -0.017(6) -0.005(8)
C36 0.201(8) 0.096(5) 0.090(6) 0.053(5) -0.019(7) -0.002(8)
C37 0.200(8) 0.097(5) 0.089(5) 0.054(5) -0.020(6) 0.000(8)
C38 0.203(7) 0.094(5) 0.092(5) 0.052(5) -0.013(6) -0.001(7)

loop_
_atom_type_symbol
_atom_type_description
_atom_type_scat_dispersion_real
_atom_type_scat_dispersion_imag
_atom_type_scat_source
C C 0.0033 0.0016 'International Tables Vol C Tables 4.2.6.8 and 6.1.1.4'
H H 0.0000 0.0000 'International Tables Vol C Tables 4.2.6.8 and 6.1.1.4'
O O 0.0106 0.0060 'International Tables Vol C Tables 4.2.6.8 and 6.1.1.4'
Mn Mn 0.3368 0.7283 'International Tables Vol C Tables 4.2.6.8 and 6.1.1.4'
Ni Ni 0.3393 1.1124 'International Tables Vol C Tables 4.2.6.8 and 6.1.1.4'

loop_
_geom_angle_atom_site_label_1
_geom_angle_atom_site_label_2
_geom_angle_atom_site_label_3
_geom_angle
C14 C8 C9' 110.1(5)
C14 C8 C6 121.7(3)
C9' C8 C6 128.1(5)
C14 C8 C9 104.3(6)
C6 C8 C9 133.6(6)
C14 C8 Mn1 69.9(3)
C9' C8 Mn1 64.1(5)
C6 C8 Mn1 131.3(3)
C9 C8 Mn1 68.1(5)
C14 C8 Mn1' 72.2(3)
C9' C8 Mn1' 67.2(4)
C6 C8 Mn1' 125.6(3)
C9 C8 Mn1' 72.0(6)
C15 C14 C13 127.4(6)
C15 C14 C8 121.2(3)
C13 C14 C8 111.3(6)
C15 C14 C13' 135.5(5)
C8 C14 C13' 103.3(5)
C15 C14 Mn1 130.0(3)
C13 C14 Mn1 68.9(5)
C8 C14 Mn1 71.5(3)
C13' C14 Mn1 60.9(6)
C15 C14 Mn1' 125.7(3)
C13 C14 Mn1' 73.9(6)
C8 C14 Mn1' 70.5(3)
C13' C14 Mn1' 66.0(4)
C10 C9 C8 107.9(8)
C10 C9 Mn1 70.9(5)
C8 C9 Mn1 72.4(5)
C13 C10 C9 110.3(8)
C13 C10 C11 122.1(9)
C9 C10 C11 127.3(9)
C13 C10 Mn1 70.2(5)
C9 C10 Mn1 70.0(5)
C11 C10 Mn1 131.7(9)
C12 C11 C10 109.9(8)
C10 C13 C14 105.9(8)
C10 C13 Mn1 71.6(5)
C14 C13 Mn1 72.2(5)
C29 Mn1 C30 91.4(8)
C29 Mn1 C31 91.2(8)
C30 Mn1 C31 92.4(8)
C29 Mn1 C13 107.7(7)
C30 Mn1 C13 157.6(7)
C31 Mn1 C13 98.7(7)
C29 Mn1 C9 110.9(7)
C30 Mn1 C9 96.5(6)
C31 Mn1 C9 155.9(7)
C13 Mn1 C9 66.0(4)
C29 Mn1 C10 91.9(6)
C30 Mn1 C10 132.4(6)
C31 Mn1 C10 134.9(8)
C13 Mn1 C10 38.3(3)
C9 Mn1 C10 39.0(3)
C29 Mn1 C14 146.4(7)
C30 Mn1 C14 121.9(6)
C31 Mn1 C14 92.0(6)
C13 Mn1 C14 38.9(3)
C9 Mn1 C14 64.3(4)
C10 Mn1 C14 63.1(3)
C29 Mn1 C8 150.3(8)
C30 Mn1 C8 91.1(6)
C31 Mn1 C8 118.3(7)
C13 Mn1 C8 66.5(4)
C9 Mn1 C8 39.5(3)
C10 Mn1 C8 65.3(4)
C14 Mn1 C8 38.53(16)
O1 C29 Mn1 166(2)
O2 C30 Mn1 177.3(14)
O3 C31 Mn1 174(2)
C10' C9' C8 108.3(7)
C10' C9' Mn1' 70.8(5)
C8 C9' Mn1' 74.5(4)
C13' C10' C9' 106.7(7)
C13' C10' C11' 127.0(8)
C9' C10' C11' 126.3(8)
C13' C10' Mn1' 70.4(5)
C9' C10' Mn1' 70.5(5)
C11' C10' Mn1' 124.9(7)
C12' C11' C10' 107.9(8)
C10' C13' C14 111.4(7)
C10' C13' Mn1' 71.1(5)
C14 C13' Mn1' 75.1(4)
C29' Mn1' C30' 93.1(7)
C29' Mn1' C31' 93.5(7)
C30' Mn1' C31' 93.3(7)
C29' Mn1' C13' 105.3(6)
C30' Mn1' C13' 156.8(6)
C31' Mn1' C13' 99.4(6)
C29' Mn1' C9' 109.6(7)
C30' Mn1' C9' 96.6(6)
C31' Mn1' C9' 154.2(6)
C13' Mn1' C9' 64.2(4)
C29' Mn1' C10' 88.1(6)
C30' Mn1' C10' 131.0(6)
C31' Mn1' C10' 135.6(7)
C13' Mn1' C10' 38.5(3)
C9' Mn1' C10' 38.7(3)
C29' Mn1' C8 147.8(7)
C30' Mn1' C8 94.1(5)
C31' Mn1' C8 117.3(6)
C13' Mn1' C8 62.8(3)
C9' Mn1' C8 38.3(3)
C10' Mn1' C8 63.8(3)
C29' Mn1' C14 144.0(7)
C30' Mn1' C14 122.6(5)
C31' Mn1' C14 89.8(6)
C13' Mn1' C14 38.9(3)
C9' Mn1' C14 64.7(3)
C10' Mn1' C14 65.4(3)
C8 Mn1' C14 37.29(15)
O1' C29' Mn1' 168.1(19)
O2' C30' Mn1' 179.0(11)
O3' C31' Mn1' 174.9(16)
C3 Ni1 C18 42.37(13)
C3 Ni1 C4 41.84(13)
C18 Ni1 C4 67.88(13)
C3 Ni1 C19 134.70(13)
C18 Ni1 C19 108.01(13)
C4 Ni1 C19 175.86(13)
C3 Ni1 C21 134.51(13)
C18 Ni1 C21 168.64(14)
C4 Ni1 C21 117.68(13)
C19 Ni1 C21 66.26(13)
C3 Ni1 C23 158.54(13)
C18 Ni1 C23 116.18(13)
C4 Ni1 C23 141.21(13)
C19 Ni1 C23 40.51(13)
C21 Ni1 C23 66.49(13)
C3 Ni1 C22 158.02(13)
C18 Ni1 C22 148.00(13)
C4 Ni1 C22 116.92(13)
C19 Ni1 C22 66.77(13)
C21 Ni1 C22 40.48(13)
C23 Ni1 C22 38.88(12)
C3 Ni1 C20 125.04(13)
C18 Ni1 C20 130.81(13)
C4 Ni1 C20 142.95(13)
C19 Ni1 C20 39.37(13)
C21 Ni1 C20 38.70(13)
C23 Ni1 C20 66.43(13)
C22 Ni1 C20 66.30(14)
C3 C2 C1 114.4(3)
C4 C3 C18 105.4(3)
C4 C3 C2 128.5(3)
C18 C3 C2 126.2(3)
C4 C3 Ni1 73.37(18)
C18 C3 Ni1 72.13(18)
C2 C3 Ni1 118.9(2)
C3 C4 C5 109.6(3)
C3 C4 Ni1 64.79(17)
C5 C4 Ni1 92.8(2)
C6 C5 C17 122.8(3)
C6 C5 C4 131.5(3)
C17 C5 C4 105.6(3)
C5 C6 C8 115.6(3)
C5 C6 C7 124.2(3)
C8 C6 C7 120.1(3)
C17 C15 C14 116.4(3)
C17 C15 C16 124.1(3)
C14 C15 C16 119.5(3)
C15 C17 C18 131.2(3)
C15 C17 C5 122.3(3)
C18 C17 C5 106.4(3)
C3 C18 C17 109.7(3)
C3 C18 Ni1 65.50(17)
C17 C18 Ni1 92.9(2)
C20 C19 C23 109.0(3)
C20 C19 C24 125.8(3)
C23 C19 C24 124.9(3)
C20 C19 Ni1 73.67(19)
C23 C19 Ni1 71.46(18)
C24 C19 Ni1 125.7(3)
C21 C20 C19 107.1(3)
C21 C20 C25 126.9(3)
C19 C20 C25 126.0(3)
C21 C20 Ni1 68.92(19)
C19 C20 Ni1 66.95(19)
C25 C20 Ni1 128.6(3)
C20 C21 C22 108.6(3)
C20 C21 C26 126.3(3)
C22 C21 C26 124.8(3)
C20 C21 Ni1 72.38(19)
C22 C21 Ni1 69.90(18)
C26 C21 Ni1 128.2(3)
C23 C22 C21 107.6(3)
C23 C22 C27 126.2(3)
C21 C22 C27 126.2(3)
C23 C22 Ni1 70.53(19)
C21 C22 Ni1 69.62(18)
C27 C22 Ni1 125.8(3)
C22 C23 C19 107.4(3)
C22 C23 C28 126.2(3)
C19 C23 C28 126.4(3)
C22 C23 Ni1 70.60(19)
C19 C23 Ni1 68.02(18)
C28 C23 Ni1 125.8(2)
C32 C33 C34 134.9(10)
C32 C33 C38 104.9(10)
C34 C33 C38 120.0
C33 C34 C35 120.0
C36 C35 C34 120.0
C35 C36 C37 120.0
C38 C37 C36 120.0
C37 C38 C33 120.0

loop_
_geom_bond_atom_site_label_1
_geom_bond_atom_site_label_2
_geom_bond_distance
C8 C14 1.435(5)
C8 C9' 1.436(10)
C8 C6 1.442(4)
C8 C9 1.459(10)
C8 Mn1 2.185(7)
C8 Mn1' 2.233(6)
C14 C15 1.424(5)
C14 C13 1.426(10)
C14 C13' 1.467(9)
C14 Mn1 2.164(7)
C14 Mn1' 2.255(7)
C9 C10 1.425(11)
C9 Mn1 2.127(10)
C10 C13 1.396(11)
C10 C11 1.520(10)
C10 Mn1 2.139(9)
C11 C12 1.510(12)
C13 Mn1 2.121(10)
Mn1 C29 1.762(9)
Mn1 C30 1.787(10)
Mn1 C31 1.789(9)
C29 O1 1.182(12)
C30 O2 1.152(11)
C31 O3 1.161(11)
C9' C10' 1.419(10)
C9' Mn1' 2.136(9)
C10' C13' 1.409(10)
C10' C11' 1.531(9)
C10' Mn1' 2.141(8)
C11' C12' 1.488(11)
C13' Mn1' 2.133(9)
Mn1' C29' 1.768(9)
Mn1' C30' 1.775(9)
Mn1' C31' 1.784(9)
C29' O1' 1.207(11)
C30' O2' 1.152(10)
C31' O3' 1.164(10)
Ni1 C3 1.935(3)
Ni1 C18 2.024(3)
Ni1 C4 2.049(3)
Ni1 C19 2.057(3)
Ni1 C21 2.100(3)
Ni1 C23 2.103(3)
Ni1 C22 2.104(3)
Ni1 C20 2.145(3)
C1 C2 1.513(5)
C2 C3 1.503(4)
C3 C4 1.427(4)
C3 C18 1.433(4)
C4 C5 1.472(4)
C5 C6 1.354(4)
C5 C17 1.467(4)
C6 C7 1.510(4)
C15 C17 1.364(4)
C15 C16 1.507(4)
C17 C18 1.457(4)
C19 C20 1.418(5)
C19 C23 1.441(5)
C19 C24 1.502(5)
C20 C21 1.407(5)
C20 C25 1.500(5)
C21 C22 1.454(5)
C21 C26 1.506(5)
C22 C23 1.400(5)
C22 C27 1.497(5)
C23 C28 1.505(5)
C32 C33 1.297(19)
C33 C34 1.3900
C33 C38 1.3900
C34 C35 1.3900
C35 C36 1.3900
C36 C37 1.3900
C37 C38 1.3900
